data_4134370
loop_
_publ_author_name
'Ociepa, Micha'
'Wierzba, Aleksandra J.'
'Turkowska, Joanna'
'Gryko, Dorota'

_publ_section_title
;
 Polarity-Reversal Strategy for Functionalization of Electrophilic
 Strained Molecules via Light-Driven Cobalt Catalysis.
;
_journal_name_full 'Journal of the American Chemical Society'
_journal_paper_doi 10.1021/jacs.0c00245
_journal_year 2020
_chemical_formula_moiety 'C16 H16 O2 S'
_chemical_formula_sum 'C16 H16 O2 S'
_chemical_formula_weight 272.37
_space_group_crystal_system monoclinic
_space_group_IT_number 14
_space_group_name_Hall '-P 2ybc'
_space_group_name_H-M_alt 'P 1 21/c 1'
_cell_angle_alpha 90
_cell_angle_beta 92.4068(8)
_cell_angle_gamma 90
_cell_formula_units_Z 4
_cell_length_a 11.02997(9)
_cell_length_b 5.83650(6)
_cell_length_c 21.1485(2)
_cell_measurement_reflns_used 13300
_cell_measurement_temperature 100.01(10)
_cell_measurement_theta_max 70.0020
_cell_measurement_theta_min 4.0090
_cell_volume 1360.26(2)
_diffrn_ambient_temperature 100.01(10)
_diffrn_measured_fraction_theta_full 0.9992
_diffrn_measured_fraction_theta_max 0.9992
_diffrn_measurement_device_type 'SuperNova, Dual, Cu at home/near, Eos'
_diffrn_radiation_wavelength 1.54184
_diffrn_reflns_av_R_equivalents 0.0276
_diffrn_reflns_av_unetI/netI 0.0120
_diffrn_reflns_limit_h_max 9
_diffrn_reflns_limit_h_min -13
_diffrn_reflns_limit_k_max 7
_diffrn_reflns_limit_k_min -7
_diffrn_reflns_limit_l_max 25
_diffrn_reflns_limit_l_min -25
_diffrn_reflns_number 24358
_diffrn_reflns_theta_full 70.0114
_diffrn_reflns_theta_max 70.01
_diffrn_reflns_theta_min 4.01
_exptl_absorpt_coefficient_mu 2.067
_exptl_absorpt_correction_T_max 1.00000
_exptl_absorpt_correction_T_min 0.73907
_exptl_absorpt_correction_type multi-scan
_exptl_absorpt_process_details
;
CrysAlisPro 1.171.40.45a (Rigaku Oxford Diffraction, 2019)
Empirical absorption correction using spherical harmonics,
 implemented in SCALE3 ABSPACK scaling algorithm.
;
_exptl_crystal_density_diffrn 1.3299
_exptl_crystal_description plate
_exptl_crystal_F_000 578.9381
_exptl_crystal_size_max 0.3
_exptl_crystal_size_mid 0.2
_exptl_crystal_size_min 0.06
_refine_diff_density_max 0.2417
_refine_diff_density_min -0.3894
_refine_diff_density_rms 0.0453
_refine_ls_d_res_high 0.8203
_refine_ls_d_res_low 11.0202
_refine_ls_goodness_of_fit_ref 1.0347
_refine_ls_hydrogen_treatment mixed
_refine_ls_matrix_type full
_refine_ls_number_constraints 30
_refine_ls_number_parameters 171
_refine_ls_number_reflns 2585
_refine_ls_number_restraints 0
_refine_ls_restrained_S_all 1.0347
_refine_ls_R_factor_all 0.0323
_refine_ls_R_factor_gt 0.0315
_refine_ls_shift/su_max 0.0007
_refine_ls_shift/su_mean 0.0001
_refine_ls_structure_factor_coef Fsqd
_refine_ls_weighting_details 'w=1/[\s^2^(Fo^2^)+(0.0446P)^2^+0.6676P] where P=(Fo^2^+2Fc^2^)/3'
_refine_ls_weighting_scheme calc
_refine_ls_wR_factor_ref 0.0836
_reflns_Friedel_coverage 0.0
_reflns_limit_h_max 13
_reflns_limit_h_min -13
_reflns_limit_k_max 7
_reflns_limit_k_min 0
_reflns_limit_l_max 25
_reflns_limit_l_min 0
_reflns_number_gt 2493
_reflns_number_total 2585
_reflns_threshold_expression I>=2u(I)
_cod_data_source_file ja0c00245_si_003.cif
_cod_data_source_block JT_3_117_d1_01
_cod_original_cell_volume 1360.27(2)
_cod_database_code 4134370
_cell_oxdiff_length_a 11.03431(19)
_cell_oxdiff_length_b 5.83428(14)
_cell_oxdiff_length_c 21.1491(5)
_cell_oxdiff_angle_alpha 89.996(2)
_cell_oxdiff_angle_beta 92.4581(17)
_cell_oxdiff_angle_gamma 90.0162(17)
_cell_oxdiff_volume 1360.27(5)
_cell_oxdiff_measurement_reflns_used 13300
_oxdiff_exptl_absorpt_empirical_full_min 0.637
_oxdiff_exptl_absorpt_empirical_full_max 1.669
_oxdiff_exptl_absorpt_empirical_details
;
Empirical correction (ABSPACK) includes:
- Absorption correction using spherical harmonics
- Frame scaling
;
_olex2_refinement_description
;
;

loop_
_space_group_symop_id
_space_group_symop_operation_xyz
1 x,y,z
2 -x,y+1/2,-z+1/2
3 -x,-y,-z
4 x,-y-1/2,z-1/2

loop_
_atom_site_label
_atom_site_type_symbol
_atom_site_fract_x
_atom_site_fract_y
_atom_site_fract_z
_atom_site_U_iso_or_equiv
_atom_site_adp_type
_atom_site_occupancy
_atom_site_refinement_flags_posn
S1 S 0.60011(3) 0.22864(6) 0.591117(14) 0.02366(12) Uani 1.000000 .
O1 O 0.46974(9) 0.22683(19) 0.58032(5) 0.0336(3) Uani 1.000000 .
O2 O 0.66300(10) 0.01222(17) 0.59121(5) 0.0338(2) Uani 1.000000 .
C1 C 0.88174(11) 0.3061(2) 0.42480(6) 0.0224(3) Uani 1.000000 .
C2 C 0.87151(12) 0.5153(2) 0.39313(6) 0.0256(3) Uani 1.000000 .
H2 H 0.81715(12) 0.6248(2) 0.40668(6) 0.0307(3) Uiso 1.000000 R
C3 C 0.94154(14) 0.5619(3) 0.34162(7) 0.0322(3) Uani 1.000000 .
H3 H 0.93318(14) 0.7014(3) 0.32065(7) 0.0386(4) Uiso 1.000000 R
C4 C 1.02364(14) 0.4015(3) 0.32141(7) 0.0373(4) Uani 1.000000 .
H4 H 1.07037(14) 0.4325(3) 0.28683(7) 0.0448(5) Uiso 1.000000 R
C5 C 1.03580(14) 0.1951(3) 0.35285(8) 0.0380(4) Uani 1.000000 .
H5 H 1.09143(14) 0.0873(3) 0.33965(8) 0.0456(4) Uiso 1.000000 R
C6 C 0.96522(12) 0.1477(3) 0.40421(7) 0.0295(3) Uani 1.000000 .
H6 H 0.97408(12) 0.0080(3) 0.42505(7) 0.0354(4) Uiso 1.000000 R
C7 C 0.80240(12) 0.2508(2) 0.47896(6) 0.0240(3) Uani 1.000000 .
H7 H 0.81852(12) 0.0946(2) 0.49403(6) 0.0288(3) Uiso 1.000000 R
C8 C 0.80159(12) 0.4193(3) 0.53586(6) 0.0270(3) Uani 1.000000 .
H8a H 0.83905(12) 0.3575(3) 0.57452(6) 0.0324(4) Uiso 1.000000 R
H8b H 0.83419(12) 0.5694(3) 0.52664(6) 0.0324(4) Uiso 1.000000 R
C9 C 0.66147(12) 0.4111(2) 0.53389(6) 0.0234(3) Uani 1.000000 .
H9 H 0.62348(12) 0.5628(2) 0.53189(6) 0.0281(3) Uiso 1.000000 R
C10 C 0.66372(12) 0.2890(3) 0.46860(6) 0.0266(3) Uani 1.000000 .
H10a H 0.64224(12) 0.3881(3) 0.43307(6) 0.0319(4) Uiso 1.000000 R
H10b H 0.61712(12) 0.1481(3) 0.46645(6) 0.0319(4) Uiso 1.000000 R
C11 C 0.63314(11) 0.3646(2) 0.66485(6) 0.0207(3) Uani 1.000000 .
C12 C 0.70152(12) 0.2484(2) 0.71115(6) 0.0241(3) Uani 1.000000 .
H12 H 0.73532(12) 0.1065(2) 0.70251(6) 0.0290(3) Uiso 1.000000 R
C13 C 0.71877(12) 0.3473(3) 0.77065(6) 0.0279(3) Uani 1.000000 .
H13 H 0.76346(12) 0.2705(3) 0.80232(6) 0.0335(4) Uiso 1.000000 R
C14 C 0.66933(12) 0.5605(3) 0.78277(6) 0.0276(3) Uani 1.000000 .
H14 H 0.68057(12) 0.6257(3) 0.82271(6) 0.0331(4) Uiso 1.000000 R
C15 C 0.60314(12) 0.6772(2) 0.73566(6) 0.0259(3) Uani 1.000000 .
H15 H 0.57136(12) 0.8212(2) 0.74394(6) 0.0311(3) Uiso 1.000000 R
C16 C 0.58435(11) 0.5793(2) 0.67623(6) 0.0234(3) Uani 1.000000 .
H16 H 0.53978(11) 0.6563(2) 0.64455(6) 0.0280(3) Uiso 1.000000 R

loop_
_atom_site_aniso_label
_atom_site_aniso_U_11
_atom_site_aniso_U_22
_atom_site_aniso_U_33
_atom_site_aniso_U_12
_atom_site_aniso_U_13
_atom_site_aniso_U_23
S1 0.0289(2) 0.02298(19) 0.01944(18) -0.00569(12) 0.00477(12) -0.00093(11)
O1 0.0297(5) 0.0450(6) 0.0265(5) -0.0145(4) 0.0039(4) -0.0039(4)
O2 0.0528(6) 0.0221(5) 0.0273(5) -0.0010(4) 0.0103(4) -0.0013(4)
C1 0.0217(6) 0.0265(7) 0.0189(6) -0.0021(5) -0.0005(5) -0.0034(5)
C2 0.0274(6) 0.0268(7) 0.0228(6) -0.0018(5) 0.0022(5) -0.0023(5)
C3 0.0387(8) 0.0349(8) 0.0230(6) -0.0137(6) 0.0023(6) -0.0009(6)
C4 0.0334(7) 0.0524(10) 0.0270(7) -0.0199(7) 0.0115(6) -0.0140(7)
C5 0.0267(7) 0.0455(9) 0.0424(9) -0.0021(7) 0.0088(6) -0.0207(8)
C6 0.0272(7) 0.0292(8) 0.0321(7) 0.0016(6) -0.0007(5) -0.0065(6)
C7 0.0266(7) 0.0255(7) 0.0199(6) -0.0013(5) 0.0011(5) 0.0009(5)
C8 0.0256(6) 0.0361(8) 0.0194(6) -0.0071(6) 0.0018(5) -0.0027(6)
C9 0.0254(6) 0.0255(7) 0.0195(6) -0.0032(5) 0.0026(5) 0.0013(5)
C10 0.0245(7) 0.0358(8) 0.0195(6) -0.0072(6) 0.0015(5) -0.0018(5)
C11 0.0212(6) 0.0225(6) 0.0189(6) -0.0034(5) 0.0051(4) 0.0003(5)
C12 0.0209(6) 0.0255(7) 0.0265(7) 0.0025(5) 0.0064(5) 0.0025(5)
C13 0.0213(6) 0.0392(8) 0.0233(6) 0.0005(6) 0.0007(5) 0.0042(6)
C14 0.0232(6) 0.0373(8) 0.0226(6) -0.0070(6) 0.0047(5) -0.0062(6)
C15 0.0253(6) 0.0232(7) 0.0299(7) -0.0033(5) 0.0083(5) -0.0037(6)
C16 0.0237(6) 0.0222(7) 0.0244(6) -0.0012(5) 0.0036(5) 0.0039(5)

loop_
_atom_type_symbol
_atom_type_scat_dispersion_real
_atom_type_scat_dispersion_imag
_atom_type_scat_source
_atom_type_scat_dispersion_source
H 0.00000 0.00000 'International Tables Volume C Table 6.1.1.4 (pp. 500-502)' 'Henke, Gullikson and Davis, At. Data and Nucl. Data Tables, 1993, 54, 2'
C 0.01920 0.00962 'International Tables Volume C Table 6.1.1.4 (pp. 500-502)' 'Henke, Gullikson and Davis, At. Data and Nucl. Data Tables, 1993, 54, 2'
S 0.33537 0.55136 'International Tables Volume C Table 6.1.1.4 (pp. 500-502)' 'Henke, Gullikson and Davis, At. Data and Nucl. Data Tables, 1993, 54, 2'
O 0.05239 0.03377 'International Tables Volume C Table 6.1.1.4 (pp. 500-502)' 'Henke, Gullikson and Davis, At. Data and Nucl. Data Tables, 1993, 54, 2'

loop_
_geom_angle_atom_site_label_1
_geom_angle_atom_site_label_2
_geom_angle_atom_site_label_3
_geom_angle
_geom_angle_site_symmetry_1
_geom_angle_site_symmetry_3
_geom_angle_publ_flag
O2 S1 O1 117.98(6) . . ?
C9 S1 O1 107.64(6) . . ?
C9 S1 O2 109.32(6) . . ?
C11 S1 O1 107.95(6) . . ?
C11 S1 O2 108.05(6) . . ?
C11 S1 C9 105.18(6) . . ?
C6 C1 C2 118.29(13) . . ?
C7 C1 C2 120.99(12) . . ?
C7 C1 C6 120.70(13) . . ?
C3 C2 C1 120.77(13) . . ?
C4 C3 C2 120.21(14) . . ?
C5 C4 C3 119.58(13) . . ?
C6 C5 C4 120.27(14) . . ?
C5 C6 C1 120.87(15) . . ?
C8 C7 C1 118.43(11) . . ?
C10 C7 C1 117.57(11) . . ?
C10 C7 C8 88.90(10) . . ?
C9 C8 C7 89.87(10) . . ?
C8 C9 S1 114.30(9) . . ?
C10 C9 S1 110.66(9) . . ?
C10 C9 C8 89.14(10) . . ?
C9 C10 C7 89.59(10) . . ?
C12 C11 S1 119.15(10) . . ?
C16 C11 S1 119.30(10) . . ?
C16 C11 C12 121.45(12) . . ?
C13 C12 C11 119.04(12) . . ?
C14 C13 C12 120.01(13) . . ?
C15 C14 C13 120.43(12) . . ?
C16 C15 C14 120.11(13) . . ?
C15 C16 C11 118.95(12) . . ?

loop_
_geom_bond_atom_site_label_1
_geom_bond_atom_site_label_2
_geom_bond_distance
_geom_bond_site_symmetry_2
_geom_bond_publ_flag
S1 O1 1.4465(11) . ?
S1 O2 1.4410(11) . ?
S1 C9 1.7678(13) . ?
S1 C11 1.7739(13) . ?
C1 C2 1.3948(19) . ?
C1 C6 1.3876(19) . ?
C1 C7 1.5053(18) . ?
C2 C3 1.3886(19) . ?
C3 C4 1.383(2) . ?
C4 C5 1.380(3) . ?
C5 C6 1.391(2) . ?
C7 C8 1.5543(18) . ?
C7 C10 1.5521(18) . ?
C8 C9 1.5451(17) . ?
C9 C10 1.5549(18) . ?
C11 C12 1.3876(19) . ?
C11 C16 1.3887(18) . ?
C12 C13 1.390(2) . ?
C13 C14 1.386(2) . ?
C14 C15 1.389(2) . ?
C15 C16 1.3882(19) . ?
